data_7110195
loop_
_publ_author_name
'Dinesh Pratapsinh Chauhan'
'Sreejith Jayasree Varma'
'Arjun Vijeta'
'Pallavi Banerjee'
'Pinaki Talukdar'

_publ_section_title
;
 A 1,3-amino group migration route to form acrylamidines
;
_journal_name_full Chem.Commun.
_journal_page_first 323
_journal_paper_doi 10.1039/c3cc47182a
_journal_volume 50
_journal_year 2014
_chemical_formula_moiety 'C29 H32 N2 O4 S'
_chemical_formula_sum 'C29 H32 N2 O4 S'
_chemical_formula_weight 504.63
_chemical_melting_point 100
_chemical_name_systematic
;
?
;
_space_group_IT_number 4
_symmetry_cell_setting monoclinic
_symmetry_space_group_name_Hall 'P 2yb'
_symmetry_space_group_name_H-M 'P 1 21 1'
_atom_sites_solution_hydrogens geom
_atom_sites_solution_primary direct
_atom_sites_solution_secondary difmap
_audit_creation_method SHELXL-97
_cell_angle_alpha 90.00
_cell_angle_beta 96.377(4)
_cell_angle_gamma 90.00
_cell_formula_units_Z 2
_cell_length_a 9.7934(18)
_cell_length_b 11.215(2)
_cell_length_c 12.187(2)
_cell_measurement_temperature 100(2)
_cell_measurement_theta_max 28.33
_cell_measurement_theta_min 1.68
_cell_volume 1330.3(4)
_computing_cell_refinement 'Bruker SAINT'
_computing_data_collection 'Bruker APEX2'
_computing_data_reduction 'Bruker SAINT'
_computing_molecular_graphics 'Bruker SHELXTL'
_computing_publication_material 'Bruker SHELXTL'
_computing_structure_refinement 'SHELXL-97 (Sheldrick, 2008)'
_computing_structure_solution 'SHELXS-97 (Sheldrick, 2008)'
_diffrn_ambient_temperature 100(2)
_diffrn_measured_fraction_theta_full 0.996
_diffrn_measured_fraction_theta_max 0.996
_diffrn_measurement_device_type 'Bruker axs (Kappa apex2)'
_diffrn_measurement_method '\w and \f scan'
_diffrn_radiation_monochromator graphite
_diffrn_radiation_source 'fine-focus sealed tube'
_diffrn_radiation_type MoK\a
_diffrn_radiation_wavelength 0.71073
_diffrn_reflns_av_R_equivalents 0.0501
_diffrn_reflns_av_sigmaI/netI 0.0494
_diffrn_reflns_limit_h_max 12
_diffrn_reflns_limit_h_min -13
_diffrn_reflns_limit_k_max 10
_diffrn_reflns_limit_k_min -14
_diffrn_reflns_limit_l_max 15
_diffrn_reflns_limit_l_min -16
_diffrn_reflns_number 19812
_diffrn_reflns_theta_full 28.33
_diffrn_reflns_theta_max 28.33
_diffrn_reflns_theta_min 1.68
_exptl_absorpt_coefficient_mu 0.159
_exptl_absorpt_correction_T_max 0.989
_exptl_absorpt_correction_T_min 0.966
_exptl_absorpt_correction_type multi-scan
_exptl_absorpt_process_details 'multi-scan absorption correction'
_exptl_crystal_colour colorless
_exptl_crystal_density_diffrn 1.260
_exptl_crystal_density_method 'not measured'
_exptl_crystal_description block
_exptl_crystal_F_000 536
_exptl_crystal_size_max 0.320
_exptl_crystal_size_mid 0.184
_exptl_crystal_size_min 0.069
_refine_diff_density_max 0.477
_refine_diff_density_min -0.328
_refine_diff_density_rms 0.066
_refine_ls_abs_structure_details 'Flack H D (1983), Acta Cryst. A39, 876-881'
_refine_ls_abs_structure_Flack 0.47(8)
_refine_ls_extinction_coef 0.0000(18)
_refine_ls_extinction_expression Fc^*^=kFc[1+0.001xFc^2^\l^3^/sin(2\q)]^-1/4^
_refine_ls_extinction_method SHELXL
_refine_ls_goodness_of_fit_ref 1.052
_refine_ls_hydrogen_treatment mixed
_refine_ls_matrix_type full
_refine_ls_number_parameters 329
_refine_ls_number_reflns 3466
_refine_ls_number_restraints 1
_refine_ls_restrained_S_all 1.052
_refine_ls_R_factor_all 0.0622
_refine_ls_R_factor_gt 0.0496
_refine_ls_shift/su_max 1.159
_refine_ls_shift/su_mean 0.004
_refine_ls_structure_factor_coef Fsqd
_refine_ls_weighting_details 'calc w=1/[\s^2^(Fo^2^)+(0.0787P)^2^+0.1308P] where P=(Fo^2^+2Fc^2^)/3'
_refine_ls_weighting_scheme calc
_refine_ls_wR_factor_gt 0.1235
_refine_ls_wR_factor_ref 0.1323
_reflns_number_gt 4223
_reflns_number_total 5000
_reflns_threshold_expression >2sigma(I)
_cod_data_source_file c3cc47182a.txt
_cod_data_source_block tr2
_cod_original_cell_volume 1330.2(4)
_cod_original_sg_symbol_H-M 'P 21'
_cod_database_code 7110195

loop_
_symmetry_equiv_pos_as_xyz
'x, y, z'
'-x, y+1/2, -z'

loop_
_atom_site_label
_atom_site_type_symbol
_atom_site_fract_x
_atom_site_fract_y
_atom_site_fract_z
_atom_site_U_iso_or_equiv
_atom_site_adp_type
_atom_site_occupancy
_atom_site_symmetry_multiplicity
_atom_site_calc_flag
_atom_site_refinement_flags
S1 S 0.46453(5) 0.24817(6) 0.06680(5) 0.03018(16) Uani 1 1 d .
O1 O 0.85306(19) 0.4276(2) -0.24483(17) 0.0438(5) Uani 1 1 d .
O2 O 0.34961(18) 0.1772(2) 0.09323(18) 0.0416(5) Uani 1 1 d .
O3 O 0.44977(18) 0.3033(2) -0.03961(15) 0.0372(5) Uani 1 1 d .
O4 O 0.6529(2) 0.4508(4) -0.3526(2) 0.0844(12) Uani 1 1 d .
N1 N 0.5964(2) 0.1608(2) 0.09004(18) 0.0302(5) Uani 1 1 d .
N2 N 0.8178(2) 0.1077(2) 0.07913(18) 0.0323(5) Uani 1 1 d .
C1 C 0.8586(5) 0.4461(6) -0.4386(4) 0.0873(17) Uani 1 1 d .
H1 H 0.8618 0.3605 -0.4380 0.131 Uiso 1 1 calc R
H27 H 0.9503 0.4772 -0.4351 0.131 Uiso 1 1 calc R
H28 H 0.8062 0.4728 -0.5054 0.131 Uiso 1 1 calc R
C2 C 0.7924(3) 0.4891(4) -0.3415(3) 0.0509(9) Uani 1 1 d .
C3 C 0.7490(2) 0.4194(3) -0.1711(2) 0.0329(6) Uani 1 1 d .
H29 H 0.7588 0.4855 -0.1183 0.039 Uiso 1 1 calc R
C4 C 0.7585(2) 0.3043(3) -0.1111(2) 0.0328(6) Uani 1 1 d .
H30 H 0.7768 0.2352 -0.1490 0.039 Uiso 1 1 calc R
C5 C 0.7416(2) 0.2972(3) -0.0051(2) 0.0330(6) Uani 1 1 d .
H31 H 0.7465 0.3678 0.0351 0.040 Uiso 1 1 calc R
C6 C 0.7157(3) 0.1865(3) 0.0546(2) 0.0295(5) Uani 1 1 d .
C7 C 0.4905(2) 0.3606(2) 0.1675(2) 0.0278(5) Uani 1 1 d .
C8 C 0.4988(3) 0.3305(3) 0.2792(2) 0.0333(6) Uani 1 1 d .
H5 H 0.4951 0.2511 0.3008 0.040 Uiso 1 1 calc R
C9 C 0.5127(3) 0.4201(3) 0.3570(2) 0.0378(6) Uani 1 1 d .
H4 H 0.5194 0.4002 0.4315 0.045 Uiso 1 1 calc R
C10 C 0.5168(3) 0.5396(3) 0.3269(2) 0.0349(6) Uani 1 1 d .
C11 C 0.5293(4) 0.6381(4) 0.4117(3) 0.0534(9) Uani 1 1 d .
H2 H 0.5146 0.6060 0.4825 0.080 Uiso 1 1 calc R
H32 H 0.4618 0.6984 0.3909 0.080 Uiso 1 1 calc R
H3 H 0.6195 0.6724 0.4158 0.080 Uiso 1 1 calc R
C12 C 0.4986(2) 0.4782(3) 0.1361(2) 0.0306(6) Uani 1 1 d .
H7 H 0.4963 0.4978 0.0618 0.037 Uiso 1 1 calc R
C13 C 0.5102(2) 0.5665(3) 0.2151(2) 0.0335(6) Uani 1 1 d .
H6 H 0.5137 0.6458 0.1932 0.040 Uiso 1 1 calc R
C14 C 0.9567(2) 0.1238(3) 0.0458(2) 0.0373(6) Uani 1 1 d .
H13 H 1.0233 0.0931 0.1037 0.045 Uiso 1 1 calc R
H14 H 0.9741 0.2084 0.0384 0.045 Uiso 1 1 calc R
C15 C 0.9773(2) 0.0626(3) -0.0611(2) 0.0324(6) Uani 1 1 d .
C16 C 1.0962(3) 0.0853(4) -0.1108(3) 0.0490(9) Uani 1 1 d .
H8 H 1.1615 0.1383 -0.0780 0.059 Uiso 1 1 calc R
C17 C 1.1173(3) 0.0294(5) -0.2084(3) 0.0607(11) Uani 1 1 d .
H9 H 1.1966 0.0461 -0.2411 0.073 Uiso 1 1 calc R
C18 C 1.0237(3) -0.0501(4) -0.2580(3) 0.0556(10) Uani 1 1 d .
H10 H 1.0396 -0.0878 -0.3234 0.067 Uiso 1 1 calc R
C19 C 0.9062(3) -0.0736(4) -0.2101(3) 0.0512(8) Uani 1 1 d .
H11 H 0.8415 -0.1267 -0.2435 0.061 Uiso 1 1 calc R
C20 C 0.8838(3) -0.0187(3) -0.1126(2) 0.0409(7) Uani 1 1 d .
H12 H 0.8044 -0.0363 -0.0804 0.049 Uiso 1 1 calc R
C21 C 0.7926(3) -0.0021(3) 0.1382(2) 0.0359(6) Uani 1 1 d .
H15 H 0.8640 -0.0591 0.1264 0.043 Uiso 1 1 calc R
H16 H 0.7057 -0.0355 0.1065 0.043 Uiso 1 1 calc R
C22 C 0.7886(3) 0.0123(3) 0.2604(2) 0.0405(7) Uani 1 1 d .
C23 C 0.7994(4) 0.1196(4) 0.3142(3) 0.0559(9) Uani 1 1 d .
H21 H 0.8111 0.1890 0.2746 0.067 Uiso 1 1 calc R
C24 C 0.7930(5) 0.1262(5) 0.4276(3) 0.0766(13) Uani 1 1 d .
H20 H 0.8008 0.1997 0.4630 0.092 Uiso 1 1 calc R
C25 C 0.7755(4) 0.0253(6) 0.4873(3) 0.0718(13) Uani 1 1 d .
H19 H 0.7718 0.0302 0.5631 0.086 Uiso 1 1 calc R
C26 C 0.7636(4) -0.0807(6) 0.4363(4) 0.0777(14) Uani 1 1 d .
H18 H 0.7512 -0.1494 0.4768 0.093 Uiso 1 1 calc R
C27 C 0.7696(4) -0.0880(4) 0.3231(3) 0.0647(11) Uani 1 1 d .
H17 H 0.7607 -0.1620 0.2887 0.078 Uiso 1 1 calc R
C28 C 0.6135(3) 0.4330(3) -0.2476(2) 0.0396(7) Uani 1 1 d .
H23 H 0.5578 0.3617 -0.2458 0.048 Uiso 1 1 calc R
H22 H 0.5613 0.5006 -0.2254 0.048 Uiso 1 1 calc R
C29 C 0.8056(3) 0.6208(4) -0.3264(3) 0.0558(9) Uani 1 1 d .
H26 H 0.7622 0.6604 -0.3909 0.084 Uiso 1 1 calc R
H24 H 0.9011 0.6421 -0.3155 0.084 Uiso 1 1 calc R
H25 H 0.7619 0.6446 -0.2632 0.084 Uiso 1 1 calc R

loop_
_atom_site_aniso_label
_atom_site_aniso_U_11
_atom_site_aniso_U_22
_atom_site_aniso_U_33
_atom_site_aniso_U_23
_atom_site_aniso_U_13
_atom_site_aniso_U_12
S1 0.0250(3) 0.0291(3) 0.0356(3) -0.0019(3) -0.0005(2) 0.0012(3)
O1 0.0328(9) 0.0469(14) 0.0537(13) 0.0073(11) 0.0143(8) -0.0012(9)
O2 0.0278(9) 0.0367(12) 0.0598(13) -0.0015(10) 0.0027(8) -0.0036(8)
O3 0.0334(9) 0.0421(12) 0.0350(10) -0.0042(9) -0.0020(7) 0.0084(8)
O4 0.0441(12) 0.162(4) 0.0451(14) 0.0145(18) -0.0049(10) -0.0416(18)
N1 0.0300(10) 0.0260(11) 0.0341(11) -0.0004(10) 0.0014(8) 0.0036(9)
N2 0.0297(10) 0.0324(13) 0.0343(12) -0.0028(10) 0.0020(8) 0.0064(9)
C1 0.088(3) 0.116(5) 0.064(3) -0.019(3) 0.032(2) -0.028(3)
C2 0.0382(14) 0.076(3) 0.0386(17) -0.0041(17) 0.0059(12) -0.0161(16)
C3 0.0265(11) 0.0346(15) 0.0377(14) -0.0005(12) 0.0042(9) -0.0040(10)
C4 0.0295(12) 0.0303(15) 0.0384(15) -0.0025(12) 0.0033(10) -0.0005(10)
C5 0.0283(11) 0.0270(14) 0.0426(15) -0.0043(12) -0.0001(10) -0.0008(10)
C6 0.0301(11) 0.0294(14) 0.0283(13) -0.0033(11) -0.0005(9) 0.0025(10)
C7 0.0201(10) 0.0317(14) 0.0319(13) 0.0008(11) 0.0040(9) 0.0031(9)
C8 0.0341(12) 0.0322(14) 0.0339(14) 0.0039(12) 0.0056(10) 0.0016(11)
C9 0.0373(13) 0.0470(18) 0.0290(14) 0.0019(13) 0.0036(10) -0.0022(12)
C10 0.0290(11) 0.0380(16) 0.0379(15) -0.0064(13) 0.0045(10) -0.0002(11)
C11 0.066(2) 0.052(2) 0.0414(18) -0.0090(16) 0.0039(15) -0.0088(17)
C12 0.0265(11) 0.0323(15) 0.0330(14) 0.0033(11) 0.0030(9) 0.0042(10)
C13 0.0277(11) 0.0296(15) 0.0429(16) 0.0023(12) 0.0017(10) 0.0011(10)
C14 0.0259(11) 0.0403(17) 0.0441(16) -0.0031(14) -0.0029(10) 0.0012(11)
C15 0.0230(10) 0.0385(16) 0.0345(14) 0.0044(12) -0.0019(9) 0.0030(10)
C16 0.0277(12) 0.070(3) 0.0479(18) 0.0088(17) -0.0002(11) -0.0071(14)
C17 0.0304(13) 0.107(3) 0.0472(19) 0.007(2) 0.0137(12) 0.0043(18)
C18 0.0485(17) 0.082(3) 0.0382(17) -0.0043(18) 0.0123(13) 0.0138(18)
C19 0.0505(17) 0.057(2) 0.0470(18) -0.0114(17) 0.0079(13) -0.0073(16)
C20 0.0335(13) 0.0467(18) 0.0439(17) -0.0086(14) 0.0102(11) -0.0064(12)
C21 0.0351(13) 0.0293(15) 0.0422(16) 0.0003(13) -0.0007(11) 0.0067(11)
C22 0.0261(11) 0.052(2) 0.0423(16) 0.0054(14) 0.0000(10) -0.0011(12)
C23 0.070(2) 0.052(2) 0.0445(19) -0.0008(17) 0.0026(15) 0.0142(19)
C24 0.096(3) 0.083(4) 0.049(2) -0.011(2) 0.0019(19) 0.025(3)
C25 0.058(2) 0.107(4) 0.052(2) 0.013(3) 0.0111(17) 0.001(2)
C26 0.076(3) 0.094(4) 0.063(3) 0.020(3) 0.005(2) -0.034(3)
C27 0.070(2) 0.060(3) 0.061(2) 0.012(2) -0.0065(17) -0.027(2)
C28 0.0323(12) 0.0444(18) 0.0415(16) 0.0047(14) 0.0012(11) -0.0088(12)
C29 0.0469(17) 0.065(3) 0.055(2) 0.0158(19) 0.0053(14) 0.0013(17)

loop_
_atom_type_symbol
_atom_type_description
_atom_type_scat_dispersion_real
_atom_type_scat_dispersion_imag
_atom_type_scat_source
C C 0.0033 0.0016 'International Tables Vol C Tables 4.2.6.8 and 6.1.1.4'
H H 0.0000 0.0000 'International Tables Vol C Tables 4.2.6.8 and 6.1.1.4'
N N 0.0061 0.0033 'International Tables Vol C Tables 4.2.6.8 and 6.1.1.4'
O O 0.0106 0.0060 'International Tables Vol C Tables 4.2.6.8 and 6.1.1.4'
S S 0.1246 0.1234 'International Tables Vol C Tables 4.2.6.8 and 6.1.1.4'

loop_
_geom_angle_atom_site_label_1
_geom_angle_atom_site_label_2
_geom_angle_atom_site_label_3
_geom_angle
O3 S1 O2 115.98(11)
O3 S1 N1 114.74(12)
O2 S1 N1 104.69(12)
O3 S1 C7 108.38(13)
O2 S1 C7 107.19(12)
N1 S1 C7 105.11(11)
C3 O1 C2 106.6(2)
C28 O4 C2 108.5(2)
C6 N1 S1 121.8(2)
C6 N2 C21 120.1(2)
C6 N2 C14 123.1(3)
C21 N2 C14 116.8(2)
C2 C1 H1 109.5
C2 C1 H27 109.5
H1 C1 H27 109.5
C2 C1 H28 109.5
H1 C1 H28 109.5
H27 C1 H28 109.5
O4 C2 O1 103.8(3)
O4 C2 C29 112.3(3)
O1 C2 C29 110.6(3)
O4 C2 C1 108.9(3)
O1 C2 C1 108.6(4)
C29 C2 C1 112.2(4)
O1 C3 C4 110.8(2)
O1 C3 C28 103.8(2)
C4 C3 C28 112.8(2)
O1 C3 H29 109.8
C4 C3 H29 109.8
C28 C3 H29 109.8
C5 C4 C3 121.8(3)
C5 C4 H30 119.1
C3 C4 H30 119.1
C4 C5 C6 125.4(3)
C4 C5 H31 117.3
C6 C5 H31 117.3
N1 C6 N2 116.6(3)
N1 C6 C5 123.5(2)
N2 C6 C5 119.9(2)
C12 C7 C8 120.2(3)
C12 C7 S1 120.1(2)
C8 C7 S1 119.7(2)
C9 C8 C7 119.1(3)
C9 C8 H5 120.5
C7 C8 H5 120.5
C8 C9 C10 121.6(3)
C8 C9 H4 119.2
C10 C9 H4 119.2
C9 C10 C13 118.0(3)
C9 C10 C11 121.8(3)
C13 C10 C11 120.3(3)
C10 C11 H2 109.5
C10 C11 H32 109.5
H2 C11 H32 109.5
C10 C11 H3 109.5
H2 C11 H3 109.5
H32 C11 H3 109.5
C7 C12 C13 119.9(2)
C7 C12 H7 120.1
C13 C12 H7 120.1
C12 C13 C10 121.3(3)
C12 C13 H6 119.4
C10 C13 H6 119.4
N2 C14 C15 113.5(2)
N2 C14 H13 108.9
C15 C14 H13 108.9
N2 C14 H14 108.9
C15 C14 H14 108.9
H13 C14 H14 107.7
C16 C15 C20 117.7(3)
C16 C15 C14 119.4(3)
C20 C15 C14 122.9(2)
C17 C16 C15 120.2(3)
C17 C16 H8 119.9
C15 C16 H8 119.9
C18 C17 C16 121.3(3)
C18 C17 H9 119.4
C16 C17 H9 119.4
C17 C18 C19 119.2(3)
C17 C18 H10 120.4
C19 C18 H10 120.4
C18 C19 C20 120.2(3)
C18 C19 H11 119.9
C20 C19 H11 119.9
C19 C20 C15 121.4(3)
C19 C20 H12 119.3
C15 C20 H12 119.3
N2 C21 C22 115.0(3)
N2 C21 H15 108.5
C22 C21 H15 108.5
N2 C21 H16 108.5
C22 C21 H16 108.5
H15 C21 H16 107.5
C23 C22 C27 117.2(3)
C23 C22 C21 124.1(3)
C27 C22 C21 118.7(3)
C22 C23 C24 120.8(4)
C22 C23 H21 119.6
C24 C23 H21 119.6
C25 C24 C23 120.5(5)
C25 C24 H20 119.8
C23 C24 H20 119.8
C26 C25 C24 119.8(4)
C26 C25 H19 120.1
C24 C25 H19 120.1
C25 C26 C27 120.1(5)
C25 C26 H18 119.9
C27 C26 H18 119.9
C22 C27 C26 121.6(5)
C22 C27 H17 119.2
C26 C27 H17 119.2
O4 C28 C3 105.2(2)
O4 C28 H23 110.7
C3 C28 H23 110.7
O4 C28 H22 110.7
C3 C28 H22 110.7
H23 C28 H22 108.8
C2 C29 H26 109.5
C2 C29 H24 109.5
H26 C29 H24 109.5
C2 C29 H25 109.5
H26 C29 H25 109.5
H24 C29 H25 109.5

loop_
_geom_bond_atom_site_label_1
_geom_bond_atom_site_label_2
_geom_bond_distance
S1 O3 1.429(2)
S1 O2 1.444(2)
S1 N1 1.620(2)
S1 C7 1.758(3)
O1 C3 1.434(3)
O1 C2 1.436(4)
O4 C28 1.391(4)
O4 C2 1.424(4)
N1 C6 1.322(3)
N2 C6 1.343(3)
N2 C21 1.461(4)
N2 C14 1.473(3)
C1 C2 1.492(5)
C1 H1 0.9600
C1 H27 0.9600
C1 H28 0.9600
C2 C29 1.492(6)
C3 C4 1.481(4)
C3 C28 1.542(4)
C3 H29 0.9800
C4 C5 1.324(4)
C4 H30 0.9300
C5 C6 1.475(4)
C5 H31 0.9300
C7 C12 1.378(4)
C7 C8 1.396(4)
C8 C9 1.378(4)
C8 H5 0.9300
C9 C10 1.392(5)
C9 H4 0.9300
C10 C13 1.390(4)
C10 C11 1.509(5)
C11 H2 0.9600
C11 H32 0.9600
C11 H3 0.9600
C12 C13 1.377(4)
C12 H7 0.9300
C13 H6 0.9300
C14 C15 1.506(4)
C14 H13 0.9700
C14 H14 0.9700
C15 C16 1.393(4)
C15 C20 1.392(4)
C16 C17 1.381(5)
C16 H8 0.9300
C17 C18 1.371(6)
C17 H9 0.9300
C18 C19 1.373(4)
C18 H10 0.9300
C19 C20 1.377(4)
C19 H11 0.9300
C20 H12 0.9300
C21 C22 1.502(4)
C21 H15 0.9700
C21 H16 0.9700
C22 C23 1.370(5)
C22 C27 1.384(5)
C23 C24 1.392(5)
C23 H21 0.9300
C24 C25 1.366(7)
C24 H20 0.9300
C25 C26 1.340(7)
C25 H19 0.9300
C26 C27 1.390(6)
C26 H18 0.9300
C27 H17 0.9300
C28 H23 0.9700
C28 H22 0.9700
C29 H26 0.9600
C29 H24 0.9600
C29 H25 0.9600

loop_
_geom_torsion_atom_site_label_1
_geom_torsion_atom_site_label_2
_geom_torsion_atom_site_label_3
_geom_torsion_atom_site_label_4
_geom_torsion
O3 S1 N1 C6 38.1(3)
O2 S1 N1 C6 166.4(2)
C7 S1 N1 C6 -80.8(2)
C28 O4 C2 O1 33.6(4)
C28 O4 C2 C29 -85.9(4)
C28 O4 C2 C1 149.1(4)
C3 O1 C2 O4 -34.2(4)
C3 O1 C2 C29 86.4(3)
C3 O1 C2 C1 -150.0(3)
C2 O1 C3 C4 143.4(3)
C2 O1 C3 C28 22.1(3)
O1 C3 C4 C5 139.3(2)
C28 C3 C4 C5 -104.8(3)
C3 C4 C5 C6 164.2(2)
S1 N1 C6 N2 179.77(18)
S1 N1 C6 C5 2.2(4)
C21 N2 C6 N1 2.3(4)
C14 N2 C6 N1 -179.8(2)
C21 N2 C6 C5 -180.0(2)
C14 N2 C6 C5 -2.1(4)
C4 C5 C6 N1 -109.2(3)
C4 C5 C6 N2 73.3(4)
O3 S1 C7 C12 -2.4(2)
O2 S1 C7 C12 -128.2(2)
N1 S1 C7 C12 120.8(2)
O3 S1 C7 C8 175.74(18)
O2 S1 C7 C8 49.9(2)
N1 S1 C7 C8 -61.1(2)
C12 C7 C8 C9 1.2(4)
S1 C7 C8 C9 -176.9(2)
C7 C8 C9 C10 0.8(4)
C8 C9 C10 C13 -1.7(4)
C8 C9 C10 C11 178.8(3)
C8 C7 C12 C13 -2.2(3)
S1 C7 C12 C13 175.88(18)
C7 C12 C13 C10 1.3(3)
C9 C10 C13 C12 0.6(4)
C11 C10 C13 C12 -179.9(2)
C6 N2 C14 C15 -94.3(3)
C21 N2 C14 C15 83.6(3)
N2 C14 C15 C16 170.3(3)
N2 C14 C15 C20 -11.1(4)
C20 C15 C16 C17 0.9(5)
C14 C15 C16 C17 179.6(3)
C15 C16 C17 C18 -0.7(6)
C16 C17 C18 C19 0.7(6)
C17 C18 C19 C20 -0.8(6)
C18 C19 C20 C15 1.0(6)
C16 C15 C20 C19 -1.0(5)
C14 C15 C20 C19 -179.7(3)
C6 N2 C21 C22 -78.0(3)
C14 N2 C21 C22 104.1(3)
N2 C21 C22 C23 3.6(4)
N2 C21 C22 C27 -178.0(3)
C27 C22 C23 C24 0.7(5)
C21 C22 C23 C24 179.2(3)
C22 C23 C24 C25 -0.2(6)
C23 C24 C25 C26 -0.3(7)
C24 C25 C26 C27 0.2(7)
C23 C22 C27 C26 -0.8(5)
C21 C22 C27 C26 -179.4(3)
C25 C26 C27 C22 0.4(6)
C2 O4 C28 C3 -19.5(4)
O1 C3 C28 O4 -1.8(4)
C4 C3 C28 O4 -121.8(3)
